data_1008046
loop_
_publ_author_name
'Berthet, G'
'Joubert, J C'
'Bertaut, E F'

_publ_section_title
;
Vacancies ordering in new metastable orthophosphates (Co~3~ ) P~2~ O~8~
and (Mg~3~ ) P~2~ O~8~ with olivin-related structure
;
_journal_coden_ASTM ZEKGAX
_journal_name_full
;
Zeitschrift fuer Kristallographie, Kristallgeometrie, Kristallphysik,
Kristallchemie (-144,1977)
;
_journal_page_first 98
_journal_page_last 105
_journal_volume 136
_journal_year 1972
_chemical_formula_structural 'Co3 (P O4)2'
_chemical_formula_sum 'Co3 O8 P2'
_chemical_name_systematic 'Cobalt phosphate'
_space_group_IT_number 14
_symmetry_cell_setting monoclinic
_symmetry_Int_Tables_number 14
_symmetry_space_group_name_Hall '-P 2bc'
_symmetry_space_group_name_H-M 'P 1 1 21/b'
_cell_angle_alpha 90
_cell_angle_beta 90
_cell_angle_gamma 91.07
_cell_formula_units_Z 2
_cell_length_a 5.92(2)
_cell_length_b 10.334(30)
_cell_length_c 4.75(2)
_cell_volume 290.5
_refine_ls_R_factor_all 0.1
_cod_database_code 1008046

loop_
_symmetry_equiv_pos_as_xyz
x,y,z
-x,1/2-y,1/2+z
-x,-y,-z
x,1/2+y,1/2-z

loop_
_atom_site_label
_atom_site_type_symbol
_atom_site_symmetry_multiplicity
_atom_site_Wyckoff_symbol
_atom_site_fract_x
_atom_site_fract_y
_atom_site_fract_z
_atom_site_occupancy
_atom_site_attached_hydrogens
_atom_site_calc_flag
Co1 Co2+ 2 b 0.5 0. 0. 1. 0 d
Co2 Co2+ 4 e 0.227(8) 0.278(8) -0.017(8) 1. 0 d
P1 P5+ 4 e 0.277(8) 0.100(8) 0.430(8) 1. 0 d
O1 O2- 4 e 0.279(8) 0.081(8) -0.258(8) 1. 0 d
O2 O2- 4 e 0.246(8) 0.462(8) 0.193(8) 1. 0 d
O3 O2- 4 e 0.096(8) 0.168(8) 0.298(8) 1. 0 d
O4 O2- 4 e 0.493(8) 0.139(8) 0.258(8) 1. 0 d

loop_
_atom_type_symbol
_atom_type_oxidation_number
Co2+ 2.000
P5+ 5.000
O2- -2.000
